data_2015239
loop_
_publ_author_name
'Dale, Sophie H.'
'Elsegood, Mark R. J.'

_publ_section_title
;Oxalate complexes of the (\h^6^-<i>p</i>-cymene)ruthenium(II) fragment:
 \m-oxalato-\k^2^<i>O</i>^1^,<i>O</i>^2^:\k^2^<i>O</i>^1'^,<i>O</i>^2'^-bis[(\h^6^-<i>p</i>-cymene)(triphenylphosphine-\k<i>P</i>)ruthenium(II)]
 bis(tetrafluoroborate) and
 (\h^6^-<i>p</i>-cymene)(oxalato-\k^2^<i>O</i>,<i>O</i>')(pyridine-3,5-dicarboxylic
 acid-\k<i>N</i>)ruthenium(II)
;
_journal_coeditor_code FG1886
_journal_issue 4
_journal_name_full 'Acta Crystallographica Section C'
_journal_page_first m166
_journal_page_last m170
_journal_paper_doi 10.1107/S0108270106007487
_journal_volume 62
_journal_year 2006
_chemical_formula_iupac '[Ru (C2 O4) (C10 H14) (C7 H5 N O4)]'
_chemical_formula_moiety 'C19 H19 N O8 Ru'
_chemical_formula_sum 'C19 H19 N O8 Ru'
_chemical_formula_weight 490.42
_chemical_name_systematic
;
(\h^6^-p-cymene)(oxalato-\k^2^O,O')(pyridine-3,5-dicarboxylic
acid-\kN)ruthenium(II)
;
_space_group_IT_number 2
_symmetry_cell_setting triclinic
_symmetry_space_group_name_Hall '-P 1'
_symmetry_space_group_name_H-M 'P -1'
_atom_sites_solution_hydrogens geom
_atom_sites_solution_primary heavy
_atom_sites_solution_secondary difmap
_audit_creation_method SHELXL97
_cell_angle_alpha 98.647(2)
_cell_angle_beta 106.062(2)
_cell_angle_gamma 90.165(2)
_cell_formula_units_Z 2
_cell_length_a 7.8754(5)
_cell_length_b 9.0005(6)
_cell_length_c 13.6905(9)
_cell_measurement_reflns_used 4500
_cell_measurement_temperature 150(2)
_cell_measurement_theta_max 28.20
_cell_measurement_theta_min 2.29
_cell_volume 920.92(10)
_computing_cell_refinement 'SAINT (Bruker, 2001'
_computing_data_collection 'SMART (Bruker, 2001)'
_computing_data_reduction SAINT
_computing_molecular_graphics 'DIAMOND (Brandenburg, 2001)'
_computing_publication_material 'SHELXTL and local programs'
_computing_structure_refinement SHELXTL
_computing_structure_solution 'SHELXTL (Sheldrick, 2000)'
_diffrn_ambient_temperature 150(2)
_diffrn_measured_fraction_theta_full 0.991
_diffrn_measured_fraction_theta_max 0.991
_diffrn_measurement_device_type 'Bruker SMART 1000 CCD area-detector'
_diffrn_measurement_method '\w rotation scans with narrow frames'
_diffrn_radiation_monochromator graphite
_diffrn_radiation_source 'sealed tube'
_diffrn_radiation_type MoK\a
_diffrn_radiation_wavelength 0.71073
_diffrn_reflns_av_R_equivalents 0.0186
_diffrn_reflns_av_sigmaI/netI 0.0305
_diffrn_reflns_limit_h_max 9
_diffrn_reflns_limit_h_min -9
_diffrn_reflns_limit_k_max 11
_diffrn_reflns_limit_k_min -11
_diffrn_reflns_limit_l_max 16
_diffrn_reflns_limit_l_min -16
_diffrn_reflns_number 7288
_diffrn_reflns_theta_full 26.00
_diffrn_reflns_theta_max 26.00
_diffrn_reflns_theta_min 1.57
_diffrn_standards_decay_% 0
_diffrn_standards_number 0
_exptl_absorpt_coefficient_mu 0.901
_exptl_absorpt_correction_T_max 0.931
_exptl_absorpt_correction_T_min 0.813
_exptl_absorpt_correction_type multi-scan
_exptl_absorpt_process_details '(SADABS; Sheldrick, 2003)'
_exptl_crystal_colour Yellow
_exptl_crystal_density_diffrn 1.769
_exptl_crystal_density_method 'not measured'
_exptl_crystal_description Block
_exptl_crystal_F_000 496
_exptl_crystal_size_max 0.24
_exptl_crystal_size_mid 0.22
_exptl_crystal_size_min 0.08
_refine_diff_density_max 0.528
_refine_diff_density_min -0.348
_refine_ls_extinction_method none
_refine_ls_goodness_of_fit_ref 1.065
_refine_ls_hydrogen_treatment constr
_refine_ls_matrix_type full
_refine_ls_number_parameters 267
_refine_ls_number_reflns 3583
_refine_ls_number_restraints 0
_refine_ls_restrained_S_all 1.065
_refine_ls_R_factor_all 0.0333
_refine_ls_R_factor_gt 0.0262
_refine_ls_shift/su_max 0.001
_refine_ls_shift/su_mean 0.000
_refine_ls_structure_factor_coef Fsqd
_refine_ls_weighting_details 'calc w = 1/[\s^2^(Fo^2^)+(0.0239P)^2^+0.8593P] where P=(Fo^2^+2Fc^2^)/3'
_refine_ls_weighting_scheme calc
_refine_ls_wR_factor_gt 0.0576
_refine_ls_wR_factor_ref 0.0610
_reflns_number_gt 3166
_reflns_number_total 3583
_reflns_threshold_expression I>2\s(I)
_cod_data_source_file fg1886.cif
_cod_data_source_block II
_cod_depositor_comments
;
The following automatic conversions were performed:
'_geom_bond_publ_flag' value 'Y' changed to 'y' according to
'/home/saulius/struct/CIF-dictionaries/cif_core.dic' dictionary named
'cif_core.dic' version 2.4.1 from 2010-06-29 (18
times).

'_geom_angle_publ_flag' value 'Y' changed to 'y' according to
'/home/saulius/struct/CIF-dictionaries/cif_core.dic' dictionary named
'cif_core.dic' version 2.4.1 from 2010-06-29 (3 times).

Automatic conversion script
Id: cif_fix_enum 1527 2010-12-29 10:47:43Z saulius 

The following automatic conversions were performed:

'_geom_bond_publ_flag' value 'Y' changed to 'y' according to
/home/saulius/struct/CIF-dictionaries/cif_core.dic dictionary named
'cif_core.dic' version 2.4.1 from 2010-06-29 (18
times).

'_geom_angle_publ_flag' value 'Y' changed to 'y' according
to /home/saulius/struct/CIF-dictionaries/cif_core.dic dictionary
named 'cif_core.dic' version 2.4.1 from 2010-06-29 (3 times).

Automatic conversion script
Id: cif_fix_values 1715 2011-07-08 13:25:40Z adriana 
;
_cod_database_code 2015239
_cod_database_fobs_code 2015239

loop_
_symmetry_equiv_pos_as_xyz
'x, y, z'
'-x, -y, -z'

loop_
_atom_site_type_symbol
_atom_site_label
_atom_site_fract_x
_atom_site_fract_y
_atom_site_fract_z
_atom_site_U_iso_or_equiv
_atom_site_adp_type
_atom_site_calc_flag
_atom_site_refinement_flags
_atom_site_occupancy
Ru Ru1 0.29652(3) 0.41996(2) 0.277818(16) 0.01838(7) Uani d . 1
C C1 0.5543(4) 0.5420(3) 0.3145(2) 0.0242(6) Uani d . 1
C C2 0.4587(4) 0.6070(3) 0.3809(2) 0.0265(6) Uani d . 1
H H2 0.5119 0.6193 0.4531 0.032 Uiso calc R 1
C C3 0.2837(4) 0.6552(3) 0.3432(2) 0.0274(6) Uani d . 1
H H3 0.2222 0.6978 0.3906 0.033 Uiso calc R 1
C C4 0.2015(4) 0.6409(3) 0.2380(2) 0.0259(6) Uani d . 1
C C5 0.2971(4) 0.5719(3) 0.1695(2) 0.0277(6) Uani d . 1
H H5A 0.2428 0.5587 0.0973 0.033 Uiso calc R 1
C C6 0.4694(4) 0.5233(3) 0.2063(2) 0.0261(6) Uani d . 1
H H6 0.5297 0.4778 0.1591 0.031 Uiso calc R 1
C C7 0.7349(4) 0.4860(3) 0.3566(2) 0.0322(7) Uani d . 1
H H7A 0.7604 0.4916 0.4314 0.048 Uiso calc R 1
H H7B 0.8232 0.5484 0.3411 0.048 Uiso calc R 1
H H7C 0.7391 0.3814 0.3251 0.048 Uiso calc R 1
C C8 0.0159(4) 0.6972(3) 0.2026(2) 0.0324(7) Uani d . 1
H H8 -0.0471 0.6800 0.2543 0.039 Uiso calc R 1
C C9 -0.0937(4) 0.6190(4) 0.0988(3) 0.0484(9) Uani d . 1
H H9A -0.0394 0.6398 0.0456 0.073 Uiso calc R 1
H H9B -0.2135 0.6562 0.0842 0.073 Uiso calc R 1
H H9C -0.0992 0.5103 0.0991 0.073 Uiso calc R 1
C C10 0.0306(4) 0.8676(3) 0.2040(3) 0.0416(8) Uani d . 1
H H10A 0.0972 0.9167 0.2729 0.062 Uiso calc R 1
H H10B -0.0881 0.9069 0.1859 0.062 Uiso calc R 1
H H10C 0.0922 0.8882 0.1539 0.062 Uiso calc R 1
C C11 0.0625(3) 0.2622(3) 0.3593(2) 0.0203(5) Uani d . 1
O O1 0.2117(2) 0.3358(2) 0.39064(13) 0.0212(4) Uani d . 1
O O2 -0.0100(2) 0.2039(2) 0.41382(14) 0.0257(4) Uani d . 1
C C12 -0.0278(3) 0.2487(3) 0.24200(19) 0.0199(5) Uani d . 1
O O3 -0.1779(2) 0.1889(2) 0.20626(13) 0.0243(4) Uani d . 1
O O4 0.0621(2) 0.3030(2) 0.19029(13) 0.0213(4) Uani d . 1
N N1 0.4069(3) 0.2050(2) 0.26029(16) 0.0192(5) Uani d . 1
C C13 0.3741(3) 0.1182(3) 0.16743(19) 0.0192(5) Uani d . 1
H H13 0.2990 0.1533 0.1092 0.023 Uiso calc R 1
C C14 0.4469(3) -0.0214(3) 0.15422(19) 0.0194(5) Uani d . 1
C C15 0.5597(3) -0.0711(3) 0.23877(19) 0.0190(5) Uani d . 1
H H15 0.6139 -0.1647 0.2312 0.023 Uiso calc R 1
C C16 0.5922(3) 0.0173(3) 0.33444(19) 0.0186(5) Uani d . 1
C C17 0.5117(3) 0.1532(3) 0.3420(2) 0.0211(5) Uani d . 1
H H17 0.5315 0.2125 0.4081 0.025 Uiso calc R 1
C C18 0.3995(3) -0.1201(3) 0.05076(19) 0.0201(5) Uani d . 1
O O5 0.2810(3) -0.0594(2) -0.01839(14) 0.0297(5) Uani d . 1
H H5 0.2496 -0.1204 -0.0736 0.045 Uiso calc R 1
O O6 0.4640(3) -0.2395(2) 0.03542(14) 0.0300(5) Uani d . 1
C C19 0.7106(3) -0.0262(3) 0.4311(2) 0.0210(6) Uani d . 1
O O7 0.8020(3) -0.1446(2) 0.41301(14) 0.0256(4) Uani d . 1
H H7 0.8700 -0.1622 0.4688 0.038 Uiso calc R 1
O O8 0.7187(3) 0.0420(2) 0.51527(14) 0.0310(5) Uani d . 1

loop_
_atom_site_aniso_label
_atom_site_aniso_U_11
_atom_site_aniso_U_22
_atom_site_aniso_U_33
_atom_site_aniso_U_12
_atom_site_aniso_U_13
_atom_site_aniso_U_23
Ru1 0.01972(11) 0.01526(11) 0.01747(11) 0.00189(8) 0.00127(8) 0.00161(8)
C1 0.0224(14) 0.0150(13) 0.0327(16) -0.0011(11) 0.0045(12) 0.0027(11)
C2 0.0302(15) 0.0157(13) 0.0283(15) -0.0024(11) 0.0020(12) -0.0014(11)
C3 0.0275(15) 0.0167(13) 0.0363(17) 0.0023(11) 0.0086(13) -0.0004(12)
C4 0.0252(14) 0.0150(13) 0.0372(16) 0.0012(11) 0.0060(12) 0.0085(11)
C5 0.0326(16) 0.0225(14) 0.0264(15) -0.0048(12) 0.0027(12) 0.0101(12)
C6 0.0287(15) 0.0221(14) 0.0293(15) -0.0009(12) 0.0108(12) 0.0042(12)
C7 0.0262(15) 0.0267(15) 0.0399(18) 0.0044(12) 0.0052(13) 0.0014(13)
C8 0.0296(16) 0.0264(15) 0.0423(18) 0.0057(12) 0.0069(14) 0.0151(13)
C9 0.0348(18) 0.0394(19) 0.058(2) 0.0081(15) -0.0083(17) 0.0077(17)
C10 0.0362(18) 0.0280(17) 0.061(2) 0.0107(14) 0.0107(16) 0.0133(16)
C11 0.0219(13) 0.0161(12) 0.0190(13) 0.0063(10) 0.0002(11) 0.0010(10)
O1 0.0205(9) 0.0228(9) 0.0168(9) 0.0003(8) 0.0006(7) 0.0012(7)
O2 0.0243(10) 0.0320(11) 0.0203(10) 0.0020(8) 0.0022(8) 0.0100(8)
C12 0.0224(14) 0.0150(12) 0.0186(13) 0.0026(10) 0.0019(11) -0.0016(10)
O3 0.0234(10) 0.0279(10) 0.0180(9) -0.0018(8) 0.0019(8) -0.0001(8)
O4 0.0216(9) 0.0211(9) 0.0179(9) -0.0007(8) 0.0000(8) 0.0031(7)
N1 0.0202(11) 0.0174(11) 0.0180(11) 0.0013(9) 0.0019(9) 0.0031(9)
C13 0.0198(13) 0.0176(13) 0.0180(13) -0.0002(10) 0.0017(10) 0.0025(10)
C14 0.0215(13) 0.0201(13) 0.0171(13) -0.0009(10) 0.0059(11) 0.0035(10)
C15 0.0192(13) 0.0183(13) 0.0190(13) 0.0004(10) 0.0046(10) 0.0023(10)
C16 0.0190(13) 0.0180(13) 0.0176(13) 0.0002(10) 0.0029(10) 0.0035(10)
C17 0.0241(14) 0.0204(13) 0.0164(13) 0.0000(11) 0.0030(11) 0.0005(10)
C18 0.0219(13) 0.0192(13) 0.0179(13) -0.0004(11) 0.0040(11) 0.0015(10)
O5 0.0355(11) 0.0263(10) 0.0178(10) 0.0070(9) -0.0048(9) -0.0032(8)
O6 0.0395(12) 0.0235(10) 0.0228(10) 0.0093(9) 0.0039(9) -0.0005(8)
C19 0.0221(13) 0.0201(13) 0.0201(14) -0.0003(11) 0.0037(11) 0.0051(11)
O7 0.0318(11) 0.0228(10) 0.0173(9) 0.0088(8) -0.0016(8) 0.0039(8)
O8 0.0394(12) 0.0312(11) 0.0169(10) 0.0110(9) 0.0010(9) 0.0001(8)

loop_
_atom_type_symbol
_atom_type_description
_atom_type_scat_dispersion_real
_atom_type_scat_dispersion_imag
_atom_type_scat_source
C C 0.0033 0.0016 'International Tables Vol C Tables 4.2.6.8 and 6.1.1.4'
H H 0.0000 0.0000 'International Tables Vol C Tables 4.2.6.8 and 6.1.1.4'
N N 0.0061 0.0033 'International Tables Vol C Tables 4.2.6.8 and 6.1.1.4'
O O 0.0106 0.0060 'International Tables Vol C Tables 4.2.6.8 and 6.1.1.4'
Ru Ru -1.2594 0.8363 'International Tables Vol C Tables 4.2.6.8 and 6.1.1.4'

loop_
_geom_angle_atom_site_label_1
_geom_angle_atom_site_label_2
_geom_angle_atom_site_label_3
_geom_angle
_geom_angle_publ_flag
C1 Ru1 C2 37.30(10) ?
C1 Ru1 C3 68.50(10) ?
C1 Ru1 C4 81.36(10) ?
C1 Ru1 C5 68.64(10) ?
C1 Ru1 C6 38.25(10) ?
C1 Ru1 O1 121.34(9) ?
C1 Ru1 O4 159.36(9) ?
C1 Ru1 N1 93.34(9) ?
C2 Ru1 C3 38.16(10) ?
C2 Ru1 C4 67.85(10) ?
C2 Ru1 C5 80.01(11) ?
C2 Ru1 C6 67.82(11) ?
C2 Ru1 O1 95.80(9) ?
C2 Ru1 O4 155.96(9) ?
C2 Ru1 N1 119.25(9) ?
C3 Ru1 C4 36.83(10) ?
C3 Ru1 C5 67.45(11) ?
C3 Ru1 C6 80.63(11) ?
C3 Ru1 O1 94.19(9) ?
C3 Ru1 O4 118.30(9) ?
C3 Ru1 N1 157.10(9) ?
C4 Ru1 C5 38.13(11) ?
C4 Ru1 C6 68.87(10) ?
C4 Ru1 O1 117.79(9) ?
C4 Ru1 O4 93.80(9) ?
C4 Ru1 N1 157.96(9) ?
C5 Ru1 C6 37.92(10) ?
C5 Ru1 O1 155.32(9) ?
C5 Ru1 O4 95.20(9) ?
C5 Ru1 N1 120.12(10) ?
C6 Ru1 O1 159.38(9) ?
C6 Ru1 O4 121.38(9) ?
C6 Ru1 N1 93.75(9) ?
O1 Ru1 O4 78.70(7) y
O1 Ru1 N1 83.27(7) y
O4 Ru1 N1 83.63(7) y
Ru1 C1 C2 70.42(15) ?
Ru1 C1 C6 69.53(15) ?
Ru1 C1 C7 128.26(19) ?
C2 C1 C6 117.7(2) ?
C2 C1 C7 120.4(3) ?
C6 C1 C7 121.8(3) ?
Ru1 C2 C1 72.28(15) ?
Ru1 C2 H2 130.0 ?
Ru1 C2 C3 71.29(15) ?
C1 C2 H2 119.1 ?
C1 C2 C3 121.8(3) ?
H2 C2 C3 119.1 ?
Ru1 C3 C2 70.55(15) ?
Ru1 C3 H3 129.6 ?
Ru1 C3 C4 72.88(16) ?
C2 C3 H3 119.5 ?
C2 C3 C4 121.1(3) ?
H3 C3 C4 119.5 ?
Ru1 C4 C3 70.29(15) ?
Ru1 C4 C5 68.90(15) ?
Ru1 C4 C8 131.61(19) ?
C3 C4 C5 117.5(3) ?
C3 C4 C8 118.6(3) ?
C5 C4 C8 123.9(3) ?
Ru1 C5 C4 72.97(15) ?
Ru1 C5 H5A 129.3 ?
Ru1 C5 C6 71.02(15) ?
C4 C5 H5A 119.2 ?
C4 C5 C6 121.6(3) ?
H5A C5 C6 119.2 ?
Ru1 C6 C1 72.22(16) ?
Ru1 C6 C5 71.06(16) ?
Ru1 C6 H6 129.3 ?
C1 C6 C5 120.3(3) ?
C1 C6 H6 119.8 ?
C5 C6 H6 119.8 ?
C1 C7 H7A 109.5 ?
C1 C7 H7B 109.5 ?
C1 C7 H7C 109.5 ?
H7A C7 H7B 109.5 ?
H7A C7 H7C 109.5 ?
H7B C7 H7C 109.5 ?
C4 C8 H8 107.5 ?
C4 C8 C9 114.7(3) ?
C4 C8 C10 108.4(2) ?
H8 C8 C9 107.5 ?
H8 C8 C10 107.5 ?
C9 C8 C10 110.8(3) ?
C8 C9 H9A 109.5 ?
C8 C9 H9B 109.5 ?
C8 C9 H9C 109.5 ?
H9A C9 H9B 109.5 ?
H9A C9 H9C 109.5 ?
H9B C9 H9C 109.5 ?
C8 C10 H10A 109.5 ?
C8 C10 H10B 109.5 ?
C8 C10 H10C 109.5 ?
H10A C10 H10B 109.5 ?
H10A C10 H10C 109.5 ?
H10B C10 H10C 109.5 ?
O1 C11 O2 125.5(2) ?
O1 C11 C12 114.7(2) ?
O2 C11 C12 119.8(2) ?
Ru1 O1 C11 115.59(16) ?
C11 C12 O3 119.1(2) ?
C11 C12 O4 115.6(2) ?
O3 C12 O4 125.3(2) ?
Ru1 O4 C12 114.98(15) ?
Ru1 N1 C13 121.15(16) ?
Ru1 N1 C17 120.51(17) ?
C13 N1 C17 118.3(2) ?
N1 C13 H13 119.0 ?
N1 C13 C14 122.0(2) ?
H13 C13 C14 119.0 ?
C13 C14 C15 119.0(2) ?
C13 C14 C18 120.9(2) ?
C15 C14 C18 120.1(2) ?
C14 C15 H15 120.5 ?
C14 C15 C16 119.1(2) ?
H15 C15 C16 120.5 ?
C15 C16 C17 118.6(2) ?
C15 C16 C19 123.5(2) ?
C17 C16 C19 117.8(2) ?
N1 C17 C16 122.9(2) ?
N1 C17 H17 118.6 ?
C16 C17 H17 118.6 ?
C14 C18 O5 111.6(2) ?
C14 C18 O6 122.9(2) ?
O5 C18 O6 125.6(2) ?
C18 O5 H5 109.5 ?
C16 C19 O7 112.7(2) ?
C16 C19 O8 122.4(2) ?
O7 C19 O8 125.0(2) ?
C19 O7 H7 109.5 ?

loop_
_geom_bond_atom_site_label_1
_geom_bond_atom_site_label_2
_geom_bond_distance
_geom_bond_publ_flag
Ru1 C1 2.199(3) y
Ru1 C2 2.175(3) y
Ru1 C3 2.185(3) y
Ru1 C4 2.218(3) y
Ru1 C5 2.165(3) y
Ru1 C6 2.164(3) y
Ru1 O1 2.0798(18) y
Ru1 O4 2.0827(17) y
Ru1 N1 2.131(2) y
C1 C2 1.399(4) ?
C1 C6 1.430(4) ?
C1 C7 1.499(4) ?
C2 H2 0.9500 ?
C2 C3 1.425(4) ?
C3 H3 0.9500 ?
C3 C4 1.392(4) ?
C4 C5 1.433(4) ?
C4 C8 1.521(4) ?
C5 H5A 0.9500 ?
C5 C6 1.407(4) ?
C6 H6 0.9500 ?
C7 H7A 0.9800 ?
C7 H7B 0.9800 ?
C7 H7C 0.9800 ?
C8 H8 1.0000 ?
C8 C9 1.509(5) ?
C8 C10 1.535(4) ?
C9 H9A 0.9800 ?
C9 H9B 0.9800 ?
C9 H9C 0.9800 ?
C10 H10A 0.9800 ?
C10 H10B 0.9800 ?
C10 H10C 0.9800 ?
C11 O1 1.278(3) y
C11 O2 1.229(3) y
C11 C12 1.552(3) y
C12 O3 1.234(3) y
C12 O4 1.273(3) y
N1 C13 1.346(3) ?
N1 C17 1.341(3) ?
C13 H13 0.9500 ?
C13 C14 1.390(3) ?
C14 C15 1.385(4) ?
C14 C18 1.504(3) ?
C15 H15 0.9500 ?
C15 C16 1.383(3) ?
C16 C17 1.383(3) ?
C16 C19 1.499(3) ?
C17 H17 0.9500 ?
C18 O5 1.317(3) y
C18 O6 1.205(3) y
O5 H5 0.8400 ?
C19 O7 1.319(3) y
C19 O8 1.207(3) y
O7 H7 0.8400 ?

loop_
_geom_hbond_atom_site_label_D
_geom_hbond_atom_site_label_H
_geom_hbond_atom_site_label_A
_geom_hbond_site_symmetry_A
_geom_hbond_distance_DH
_geom_hbond_distance_HA
_geom_hbond_distance_DA
_geom_hbond_angle_DHA
O5 H5 O3 2 0.84 1.76 2.563(3) 160.0
O7 H7 O2 2_656 0.84 1.77 2.613(2) 178.5

loop_
_geom_torsion_atom_site_label_1
_geom_torsion_atom_site_label_2
_geom_torsion_atom_site_label_3
_geom_torsion_atom_site_label_4
_geom_torsion
C2 Ru1 C1 C6 -131.2(2)
C2 Ru1 C1 C7 113.9(3)
C3 Ru1 C1 C2 28.66(16)
C3 Ru1 C1 C6 -102.53(17)
C3 Ru1 C1 C7 142.5(3)
C4 Ru1 C1 C2 64.54(17)
C4 Ru1 C1 C6 -66.66(16)
C4 Ru1 C1 C7 178.4(3)
C5 Ru1 C1 C2 101.89(18)
C5 Ru1 C1 C6 -29.30(16)
C5 Ru1 C1 C7 -144.3(3)
C6 Ru1 C1 C2 131.2(2)
C6 Ru1 C1 C7 -115.0(3)
O1 Ru1 C1 C2 -52.83(18)
O1 Ru1 C1 C6 175.98(14)
O1 Ru1 C1 C7 61.0(3)
O4 Ru1 C1 C2 142.2(2)
O4 Ru1 C1 C6 11.0(3)
O4 Ru1 C1 C7 -103.9(3)
N1 Ru1 C1 C2 -136.98(16)
N1 Ru1 C1 C6 91.82(16)
N1 Ru1 C1 C7 -23.1(3)
Ru1 C1 C2 C3 -53.6(2)
C6 C1 C2 Ru1 52.7(2)
C6 C1 C2 C3 -0.8(4)
C7 C1 C2 Ru1 -123.6(2)
C7 C1 C2 C3 -177.2(2)
C1 Ru1 C2 C3 133.8(2)
C3 Ru1 C2 C1 -133.8(2)
C4 Ru1 C2 C1 -105.47(18)
C4 Ru1 C2 C3 28.28(17)
C5 Ru1 C2 C1 -67.72(17)
C5 Ru1 C2 C3 66.03(18)
C6 Ru1 C2 C1 -30.21(16)
C6 Ru1 C2 C3 103.55(18)
O1 Ru1 C2 C1 136.84(16)
O1 Ru1 C2 C3 -89.41(17)
O4 Ru1 C2 C1 -147.99(19)
O4 Ru1 C2 C3 -14.2(3)
N1 Ru1 C2 C1 51.32(19)
N1 Ru1 C2 C3 -174.93(15)
Ru1 C2 C3 C4 -54.8(2)
C1 C2 C3 Ru1 54.0(2)
C1 C2 C3 C4 -0.7(4)
C1 Ru1 C3 C2 -28.07(16)
C1 Ru1 C3 C4 104.87(18)
C2 Ru1 C3 C4 132.9(3)
C4 Ru1 C3 C2 -132.9(3)
C5 Ru1 C3 C2 -102.98(18)
C5 Ru1 C3 C4 29.96(16)
C6 Ru1 C3 C2 -65.84(17)
C6 Ru1 C3 C4 67.10(17)
O1 Ru1 C3 C2 94.05(17)
O1 Ru1 C3 C4 -133.01(16)
O4 Ru1 C3 C2 173.46(15)
O4 Ru1 C3 C4 -53.60(19)
N1 Ru1 C3 C2 11.4(3)
N1 Ru1 C3 C4 144.4(2)
Ru1 C3 C4 C5 -51.8(2)
Ru1 C3 C4 C8 127.5(2)
C2 C3 C4 Ru1 53.7(2)
C2 C3 C4 C5 1.9(4)
C2 C3 C4 C8 -178.9(2)
C1 Ru1 C4 C3 -65.44(17)
C1 Ru1 C4 C5 66.23(17)
C1 Ru1 C4 C8 -176.6(3)
C2 Ru1 C4 C3 -29.23(17)
C2 Ru1 C4 C5 102.44(18)
C2 Ru1 C4 C8 -140.4(3)
C3 Ru1 C4 C5 131.7(2)
C3 Ru1 C4 C8 -111.2(3)
C5 Ru1 C4 C3 -131.7(2)
C5 Ru1 C4 C8 117.2(3)
C6 Ru1 C4 C3 -102.99(18)
C6 Ru1 C4 C5 28.68(16)
C6 Ru1 C4 C8 145.9(3)
O1 Ru1 C4 C3 55.53(18)
O1 Ru1 C4 C5 -172.80(14)
O1 Ru1 C4 C8 -55.6(3)
O4 Ru1 C4 C3 134.75(16)
O4 Ru1 C4 C5 -93.58(16)
O4 Ru1 C4 C8 23.6(3)
N1 Ru1 C4 C3 -142.8(2)
N1 Ru1 C4 C5 -11.2(3)
N1 Ru1 C4 C8 106.0(3)
Ru1 C4 C5 C6 -54.0(2)
C3 C4 C5 Ru1 52.5(2)
C3 C4 C5 C6 -1.5(4)
C8 C4 C5 Ru1 -126.7(3)
C8 C4 C5 C6 179.3(3)
C1 Ru1 C5 C4 -103.71(18)
C1 Ru1 C5 C6 29.54(16)
C2 Ru1 C5 C4 -66.69(17)
C2 Ru1 C5 C6 66.56(17)
C3 Ru1 C5 C4 -29.00(16)
C3 Ru1 C5 C6 104.25(18)
C4 Ru1 C5 C6 133.2(2)
C6 Ru1 C5 C4 -133.2(2)
O1 Ru1 C5 C4 15.4(3)
O1 Ru1 C5 C6 148.66(19)
O4 Ru1 C5 C4 89.54(16)
O4 Ru1 C5 C6 -137.22(16)
N1 Ru1 C5 C4 175.18(14)
N1 Ru1 C5 C6 -51.57(19)
Ru1 C5 C6 C1 -54.9(2)
C4 C5 C6 Ru1 54.9(2)
C4 C5 C6 C1 0.0(4)
Ru1 C1 C6 C5 54.4(2)
C2 C1 C6 Ru1 -53.2(2)
C2 C1 C6 C5 1.2(4)
C7 C1 C6 Ru1 123.1(2)
C7 C1 C6 C5 177.5(3)
C1 Ru1 C6 C5 -132.1(2)
C2 Ru1 C6 C1 29.50(15)
C2 Ru1 C6 C5 -102.63(18)
C3 Ru1 C6 C1 67.00(16)
C3 Ru1 C6 C5 -65.13(17)
C4 Ru1 C6 C1 103.30(17)
C4 Ru1 C6 C5 -28.83(17)
C5 Ru1 C6 C1 132.1(2)
O1 Ru1 C6 C1 -9.8(3)
O1 Ru1 C6 C5 -141.9(2)
O4 Ru1 C6 C1 -175.47(13)
O4 Ru1 C6 C5 52.40(19)
N1 Ru1 C6 C1 -90.64(15)
N1 Ru1 C6 C5 137.23(17)
Ru1 C4 C8 C9 -65.0(4)
Ru1 C4 C8 C10 170.6(2)
C3 C4 C8 C9 -153.2(3)
C3 C4 C8 C10 82.3(3)
C5 C4 C8 C9 26.0(4)
C5 C4 C8 C10 -98.5(3)
O2 C11 O1 Ru1 -180.0(2)
C12 C11 O1 Ru1 0.2(3)
C1 Ru1 O1 C11 -177.54(17)
C2 Ru1 O1 C11 153.42(18)
C3 Ru1 O1 C11 115.15(18)
C4 Ru1 O1 C11 85.44(19)
C5 Ru1 O1 C11 74.8(3)
C6 Ru1 O1 C11 -170.5(2)
O4 Ru1 O1 C11 -2.90(16)
N1 Ru1 O1 C11 -87.72(17)
O1 C11 C12 O3 -174.9(2)
O1 C11 C12 O4 4.7(3)
O2 C11 C12 O3 5.3(4)
O2 C11 C12 O4 -175.1(2)
C11 C12 O4 Ru1 -7.1(3)
O3 C12 O4 Ru1 172.5(2)
C1 Ru1 O4 C12 172.5(2)
C2 Ru1 O4 C12 -73.1(3)
C3 Ru1 O4 C12 -83.07(19)
C4 Ru1 O4 C12 -111.98(18)
C5 Ru1 O4 C12 -150.21(18)
C6 Ru1 O4 C12 -179.48(17)
O1 Ru1 O4 C12 5.62(16)
N1 Ru1 O4 C12 89.99(17)
C1 Ru1 N1 C13 -111.0(2)
C1 Ru1 N1 C17 68.8(2)
C2 Ru1 N1 C13 -139.29(19)
C2 Ru1 N1 C17 40.5(2)
C3 Ru1 N1 C13 -147.4(2)
C3 Ru1 N1 C17 32.4(4)
C4 Ru1 N1 C13 -35.9(3)
C4 Ru1 N1 C17 143.9(2)
C5 Ru1 N1 C13 -43.8(2)
C5 Ru1 N1 C17 135.9(2)
C6 Ru1 N1 C13 -72.7(2)
C6 Ru1 N1 C17 107.1(2)
O1 Ru1 N1 C13 127.8(2)
O1 Ru1 N1 C17 -52.43(19)
O4 Ru1 N1 C13 48.50(19)
O4 Ru1 N1 C17 -131.7(2)
Ru1 N1 C13 C14 179.07(18)
C17 N1 C13 C14 -0.7(4)
N1 C13 C14 C15 -1.5(4)
N1 C13 C14 C18 176.3(2)
C13 C14 C15 C16 2.0(4)
C18 C14 C15 C16 -175.8(2)
C14 C15 C16 C17 -0.5(4)
C14 C15 C16 C19 179.4(2)
Ru1 N1 C17 C16 -177.41(19)
C13 N1 C17 C16 2.4(4)
C15 C16 C17 N1 -1.8(4)
C19 C16 C17 N1 178.3(2)
C13 C14 C18 O5 -2.6(3)
C13 C14 C18 O6 177.5(2)
C15 C14 C18 O5 175.2(2)
C15 C14 C18 O6 -4.7(4)
C15 C16 C19 O7 10.3(4)
C15 C16 C19 O8 -169.8(3)
C17 C16 C19 O7 -169.8(2)
C17 C16 C19 O8 10.2(4)
